data_4129215
loop_
_publ_author_name
'Ni, Jun'
'Yan, He'
'Wang, Anchuang'
'Yang, Yu'
'Stern, Charlotte L.'
'Metz, Andrew W.'
'Jin, Shu'
'Wang, Lian'
'Marks, Tobin J.'
'Ireland, John R.'
'Kannewurf, Carl R.'

_publ_section_title
;
 MOCVD-derived highly transparent, conductive zinc- and tin-doped indium
 oxide thin films: precursor synthesis, metastable phase film growth and
 characterization, and application as anodes in polymer light-emitting
 diodes.
;
_journal_issue 15
_journal_name_full 'Journal of the American Chemical Society'
_journal_page_first 5613
_journal_page_last 5624
_journal_paper_doi 10.1021/ja044643g
_journal_volume 127
_journal_year 2005
_chemical_formula_sum 'C16 H18 F12 N2 O4 Zn'
_chemical_formula_weight 595.69
_space_group_IT_number 14
_space_group_name_Hall '-P 2yn'
_space_group_name_H-M_alt 'P 1 21/n 1'
_symmetry_cell_setting monoclinic
_symmetry_space_group_name_H-M 'P 1 21/n 1'
_atom_sites_solution_hydrogens geom
_atom_sites_solution_primary direct
_atom_sites_solution_secondary difmap
_audit_creation_method SHELXL-97
_cell_angle_alpha 90.00
_cell_angle_beta 108.5400(10)
_cell_angle_gamma 90.00
_cell_formula_units_Z 4
_cell_length_a 13.2588(8)
_cell_length_b 10.3996(6)
_cell_length_c 17.3331(10)
_cell_measurement_temperature 153(2)
_cell_volume 2266.0(2)
_computing_structure_refinement 'SHELXL-97 (Sheldrick, 1997)'
_computing_structure_solution 'SHELXS-97 (Sheldrick, 1990)'
_diffrn_ambient_temperature 153(2)
_diffrn_measured_fraction_theta_full 0.926
_diffrn_measured_fraction_theta_max 0.926
_diffrn_radiation_monochromator graphite
_diffrn_radiation_source 'fine-focus sealed tube'
_diffrn_radiation_type MoK\a
_diffrn_radiation_wavelength 0.71073
_diffrn_reflns_av_R_equivalents 0.0406
_diffrn_reflns_av_sigmaI/netI 0.0252
_diffrn_reflns_limit_h_max 17
_diffrn_reflns_limit_h_min -17
_diffrn_reflns_limit_k_max 14
_diffrn_reflns_limit_k_min -13
_diffrn_reflns_limit_l_max 22
_diffrn_reflns_limit_l_min -23
_diffrn_reflns_number 20715
_diffrn_reflns_theta_full 28.96
_diffrn_reflns_theta_max 28.96
_diffrn_reflns_theta_min 1.70
_exptl_absorpt_coefficient_mu 1.208
_exptl_absorpt_correction_T_max 0.989
_exptl_absorpt_correction_T_min 0.790
_exptl_absorpt_correction_type integration
_exptl_crystal_colour colorless
_exptl_crystal_density_diffrn 1.746
_exptl_crystal_density_method 'not measured'
_exptl_crystal_description plate
_exptl_crystal_F_000 1192
_exptl_crystal_size_max 0.331
_exptl_crystal_size_mid 0.153
_exptl_crystal_size_min 0.002
_refine_diff_density_max 0.396
_refine_diff_density_min -0.285
_refine_diff_density_rms 0.053
_refine_ls_extinction_method none
_refine_ls_goodness_of_fit_ref 1.037
_refine_ls_hydrogen_treatment mixed
_refine_ls_matrix_type full
_refine_ls_number_parameters 320
_refine_ls_number_reflns 5549
_refine_ls_number_restraints 0
_refine_ls_restrained_S_all 1.037
_refine_ls_R_factor_all 0.0335
_refine_ls_R_factor_gt 0.0277
_refine_ls_shift/su_max 0.001
_refine_ls_shift/su_mean 0.000
_refine_ls_structure_factor_coef Fsqd
_refine_ls_weighting_details 'calc w=1/[\s^2^(Fo^2^)+(0.0385P)^2^+0.8189P] where P=(Fo^2^+2Fc^2^)/3'
_refine_ls_weighting_scheme calc
_refine_ls_wR_factor_gt 0.0723
_refine_ls_wR_factor_ref 0.0764
_reflns_number_gt 4819
_reflns_number_total 5549
_reflns_threshold_expression >2sigma(I)
_cod_data_source_file ja044643gsi20040903_022225.cif
_cod_data_source_block abss19m1m
_cod_original_sg_symbol_H-M P21/n
_cod_database_code 4129215

loop_
_symmetry_equiv_pos_as_xyz
'x, y, z'
'-x+1/2, y+1/2, -z+1/2'
'-x, -y, -z'
'x-1/2, -y-1/2, z-1/2'

loop_
_atom_site_label
_atom_site_type_symbol
_atom_site_fract_x
_atom_site_fract_y
_atom_site_fract_z
_atom_site_U_iso_or_equiv
_atom_site_adp_type
_atom_site_occupancy
_atom_site_symmetry_multiplicity
_atom_site_calc_flag
_atom_site_refinement_flags
Zn Zn 0.595167(13) 0.108741(15) 0.843534(10) 0.02659(6) Uani 1 1 d .
F1 F 0.64867(8) -0.24391(10) 1.01551(7) 0.0463(3) Uani 1 1 d .
F2 F 0.78177(10) -0.29022(10) 0.97556(7) 0.0528(3) Uani 1 1 d .
F3 F 0.80695(9) -0.19748(10) 1.09056(6) 0.0461(3) Uani 1 1 d .
F4 F 0.97579(8) 0.21038(11) 0.92621(7) 0.0489(3) Uani 1 1 d .
F5 F 0.89377(9) 0.32931(10) 0.98733(8) 0.0550(3) Uani 1 1 d .
F6 F 0.98959(9) 0.17049(12) 1.05007(7) 0.0597(3) Uani 1 1 d .
F7 F 0.67529(16) 0.48554(12) 1.06460(8) 0.0856(5) Uani 1 1 d .
F8 F 0.73530(10) 0.29315(14) 1.09105(7) 0.0646(3) Uani 1 1 d .
F9 F 0.57792(11) 0.33782(13) 1.08899(7) 0.0603(3) Uani 1 1 d .
F10 F 0.55708(14) 0.62152(10) 0.79550(8) 0.0705(4) Uani 1 1 d .
F11 F 0.56960(12) 0.49790(12) 0.70109(7) 0.0596(3) Uani 1 1 d .
F12 F 0.42424(10) 0.50933(15) 0.72794(9) 0.0763(4) Uani 1 1 d .
O1 O 0.64696(9) -0.05924(10) 0.91224(7) 0.0321(2) Uani 1 1 d .
O2 O 0.75750(8) 0.16111(10) 0.88330(6) 0.0319(2) Uani 1 1 d .
O3 O 0.59368(9) 0.20607(10) 0.95103(6) 0.0321(2) Uani 1 1 d .
O4 O 0.55290(9) 0.28756(10) 0.78663(6) 0.0326(2) Uani 1 1 d .
N2 N 0.59706(11) 0.02402(12) 0.73115(8) 0.0322(3) Uani 1 1 d .
N1 N 0.43362(10) 0.04148(13) 0.81089(8) 0.0323(3) Uani 1 1 d .
C1 C 0.74240(12) -0.20135(15) 1.01372(10) 0.0322(3) Uani 1 1 d .
C2 C 0.73218(12) -0.07181(14) 0.96914(9) 0.0278(3) Uani 1 1 d .
C3 C 0.81823(12) 0.01260(14) 0.99357(9) 0.0300(3) Uani 1 1 d .
H3A H 0.8749 -0.0047 1.0421 0.036 Uiso 1 1 calc R
C4 C 0.82284(12) 0.12183(14) 0.94822(9) 0.0284(3) Uani 1 1 d .
C5 C 0.92177(13) 0.20794(16) 0.97901(10) 0.0364(3) Uani 1 1 d .
C6 C 0.64976(16) 0.36287(17) 1.05211(10) 0.0423(4) Uani 1 1 d .
C7 C 0.60908(12) 0.32419(15) 0.96171(9) 0.0310(3) Uani 1 1 d .
C8 C 0.59412(14) 0.42176(15) 0.90396(10) 0.0345(3) Uani 1 1 d .
H8A H 0.6060 0.5086 0.9215 0.041 Uiso 1 1 calc R
C9 C 0.56215(12) 0.39448(14) 0.82118(10) 0.0294(3) Uani 1 1 d .
C10 C 0.52876(15) 0.50761(16) 0.76126(11) 0.0395(4) Uani 1 1 d .
C11 C 0.41040(14) -0.02358(19) 0.87945(11) 0.0436(4) Uani 1 1 d .
H11A H 0.3366 -0.0541 0.8615 0.065 Uiso 1 1 calc R
H11B H 0.4206 0.0372 0.9245 0.065 Uiso 1 1 calc R
H11C H 0.4586 -0.0968 0.8977 0.065 Uiso 1 1 calc R
C12 C 0.35598(13) 0.14724(18) 0.78256(11) 0.0394(4) Uani 1 1 d .
H12A H 0.2836 0.1122 0.7662 0.059 Uiso 1 1 calc R
H12B H 0.3682 0.1903 0.7360 0.059 Uiso 1 1 calc R
H12C H 0.3647 0.2093 0.8267 0.059 Uiso 1 1 calc R
C13 C 0.42584(14) -0.05069(18) 0.74392(11) 0.0435(4) Uani 1 1 d .
H13A H 0.3500 -0.0658 0.7130 0.052 Uiso 1 1 calc R
H13B H 0.4576 -0.1339 0.7671 0.052 Uiso 1 1 calc R
C14 C 0.48291(14) 0.00004(19) 0.68672(10) 0.0425(4) Uani 1 1 d .
H14A H 0.4766 -0.0633 0.6428 0.051 Uiso 1 1 calc R
H14B H 0.4488 0.0810 0.6614 0.051 Uiso 1 1 calc R
C15 C 0.64277(17) 0.11037(17) 0.68292(11) 0.0434(4) Uani 1 1 d .
H15A H 0.6372 0.0695 0.6308 0.065 Uiso 1 1 calc R
H15B H 0.7178 0.1269 0.7130 0.065 Uiso 1 1 calc R
H15C H 0.6036 0.1918 0.6730 0.065 Uiso 1 1 calc R
C16 C 0.65911(15) -0.09744(16) 0.74488(11) 0.0403(4) Uani 1 1 d .
H16A H 0.6581 -0.1335 0.6924 0.061 Uiso 1 1 calc R
H16B H 0.6274 -0.1591 0.7732 0.061 Uiso 1 1 calc R
H16C H 0.7327 -0.0799 0.7781 0.061 Uiso 1 1 calc R

loop_
_atom_site_aniso_label
_atom_site_aniso_U_11
_atom_site_aniso_U_22
_atom_site_aniso_U_33
_atom_site_aniso_U_23
_atom_site_aniso_U_13
_atom_site_aniso_U_12
Zn 0.02958(10) 0.02142(9) 0.02487(9) 0.00211(6) 0.00314(7) -0.00081(6)
F1 0.0380(5) 0.0404(6) 0.0599(7) 0.0187(5) 0.0150(5) -0.0038(4)
F2 0.0762(8) 0.0286(5) 0.0627(7) 0.0048(5) 0.0351(6) 0.0134(5)
F3 0.0487(6) 0.0444(6) 0.0376(5) 0.0169(4) 0.0030(4) -0.0011(5)
F4 0.0353(5) 0.0542(7) 0.0597(7) 0.0040(5) 0.0183(5) -0.0084(5)
F5 0.0525(6) 0.0332(5) 0.0746(8) -0.0148(5) 0.0135(6) -0.0091(5)
F6 0.0483(6) 0.0624(8) 0.0482(6) 0.0132(5) -0.0131(5) -0.0225(6)
F7 0.1634(16) 0.0420(7) 0.0411(7) -0.0134(5) 0.0179(8) -0.0375(8)
F8 0.0586(7) 0.0832(9) 0.0365(6) -0.0081(6) -0.0068(5) 0.0052(7)
F9 0.0831(9) 0.0615(8) 0.0462(6) -0.0070(6) 0.0345(6) 0.0028(7)
F10 0.1271(13) 0.0238(5) 0.0595(8) 0.0075(5) 0.0281(8) -0.0003(6)
F11 0.0901(9) 0.0475(7) 0.0518(7) 0.0191(5) 0.0375(6) 0.0130(6)
F12 0.0479(7) 0.0758(9) 0.0937(10) 0.0473(8) 0.0064(7) 0.0186(6)
O1 0.0323(5) 0.0253(5) 0.0333(5) 0.0051(4) 0.0030(4) -0.0018(4)
O2 0.0312(5) 0.0289(5) 0.0319(5) 0.0063(4) 0.0049(4) -0.0027(4)
O3 0.0397(6) 0.0257(5) 0.0283(5) 0.0016(4) 0.0073(4) -0.0013(4)
O4 0.0406(6) 0.0239(5) 0.0289(5) 0.0033(4) 0.0046(4) 0.0013(4)
N2 0.0378(7) 0.0272(6) 0.0301(6) 0.0004(5) 0.0088(5) 0.0003(5)
N1 0.0305(6) 0.0314(7) 0.0317(6) 0.0034(5) 0.0051(5) -0.0012(5)
C1 0.0339(8) 0.0275(7) 0.0350(8) 0.0060(6) 0.0108(6) 0.0024(6)
C2 0.0320(7) 0.0229(6) 0.0286(7) 0.0029(5) 0.0099(6) 0.0033(5)
C3 0.0283(7) 0.0285(7) 0.0295(7) 0.0041(6) 0.0039(6) 0.0013(6)
C4 0.0275(7) 0.0263(7) 0.0308(7) -0.0012(5) 0.0082(6) -0.0011(5)
C5 0.0347(8) 0.0322(8) 0.0376(8) 0.0026(6) 0.0050(6) -0.0038(6)
C6 0.0588(11) 0.0345(8) 0.0316(8) -0.0042(7) 0.0115(8) -0.0051(8)
C7 0.0330(7) 0.0288(7) 0.0297(7) -0.0025(6) 0.0079(6) -0.0011(6)
C8 0.0428(9) 0.0240(7) 0.0355(8) -0.0009(6) 0.0106(7) -0.0006(6)
C9 0.0287(7) 0.0237(7) 0.0342(7) 0.0050(6) 0.0079(6) 0.0015(5)
C10 0.0494(10) 0.0277(8) 0.0425(9) 0.0087(7) 0.0161(8) 0.0048(7)
C11 0.0360(9) 0.0468(10) 0.0472(10) 0.0161(8) 0.0119(7) -0.0024(7)
C12 0.0309(8) 0.0442(9) 0.0393(9) 0.0080(7) 0.0058(7) 0.0050(7)
C13 0.0373(9) 0.0401(9) 0.0468(10) -0.0113(8) 0.0047(7) -0.0103(7)
C14 0.0418(9) 0.0486(10) 0.0305(8) -0.0105(7) 0.0023(7) -0.0007(8)
C15 0.0581(11) 0.0386(9) 0.0384(9) 0.0051(7) 0.0223(8) 0.0016(8)
C16 0.0494(10) 0.0297(8) 0.0430(9) -0.0033(7) 0.0162(8) 0.0044(7)

loop_
_atom_type_symbol
_atom_type_description
_atom_type_scat_dispersion_real
_atom_type_scat_dispersion_imag
_atom_type_scat_source
C C 0.0033 0.0016 'International Tables Vol C Tables 4.2.6.8 and 6.1.1.4'
H H 0.0000 0.0000 'International Tables Vol C Tables 4.2.6.8 and 6.1.1.4'
N N 0.0061 0.0033 'International Tables Vol C Tables 4.2.6.8 and 6.1.1.4'
O O 0.0106 0.0060 'International Tables Vol C Tables 4.2.6.8 and 6.1.1.4'
F F 0.0171 0.0103 'International Tables Vol C Tables 4.2.6.8 and 6.1.1.4'
Zn Zn 0.2839 1.4301 'International Tables Vol C Tables 4.2.6.8 and 6.1.1.4'

loop_
_geom_angle_atom_site_label_1
_geom_angle_atom_site_label_2
_geom_angle_atom_site_label_3
_geom_angle
O4 Zn O1 173.65(4)
O4 Zn O2 90.98(4)
O1 Zn O2 85.06(4)
O4 Zn O3 85.09(4)
O1 Zn O3 89.52(4)
O2 Zn O3 83.32(4)
O4 Zn N2 90.90(5)
O1 Zn N2 94.42(5)
O2 Zn N2 95.58(5)
O3 Zn N2 175.82(5)
O4 Zn N1 94.00(5)
O1 Zn N1 89.85(5)
O2 Zn N1 174.83(4)
O3 Zn N1 95.71(5)
N2 Zn N1 85.74(5)
C2 O1 Zn 125.81(10)
C4 O2 Zn 123.50(10)
C7 O3 Zn 123.45(10)
C9 O4 Zn 126.35(10)
C15 N2 C16 107.51(13)
C15 N2 C14 109.97(14)
C16 N2 C14 111.20(13)
C15 N2 Zn 112.86(10)
C16 N2 Zn 111.70(10)
C14 N2 Zn 103.63(10)
C12 N1 C11 107.78(13)
C12 N1 C13 110.65(13)
C11 N1 C13 110.60(14)
C12 N1 Zn 112.04(10)
C11 N1 Zn 112.38(10)
C13 N1 Zn 103.39(10)
F1 C1 F3 107.12(13)
F1 C1 F2 107.27(13)
F3 C1 F2 106.70(13)
F1 C1 C2 111.72(12)
F3 C1 C2 113.64(13)
F2 C1 C2 110.07(13)
O1 C2 C3 128.44(14)
O1 C2 C1 113.70(13)
C3 C2 C1 117.79(13)
C4 C3 C2 121.35(14)
O2 C4 C3 129.18(14)
O2 C4 C5 113.12(13)
C3 C4 C5 117.69(13)
F4 C5 F6 106.81(14)
F4 C5 F5 106.57(14)
F6 C5 F5 107.79(15)
F4 C5 C4 111.05(13)
F6 C5 C4 113.67(13)
F5 C5 C4 110.62(14)
F7 C6 F9 107.20(17)
F7 C6 F8 108.05(17)
F9 C6 F8 105.88(15)
F7 C6 C7 114.08(14)
F9 C6 C7 111.41(15)
F8 C6 C7 109.83(15)
O3 C7 C8 129.04(15)
O3 C7 C6 113.30(14)
C8 C7 C6 117.66(14)
C9 C8 C7 121.30(14)
O4 C9 C8 128.84(14)
O4 C9 C10 113.16(14)
C8 C9 C10 117.95(14)
F12 C10 F11 106.97(16)
F12 C10 F10 106.99(16)
F11 C10 F10 107.02(15)
F12 C10 C9 110.01(14)
F11 C10 C9 111.83(14)
F10 C10 C9 113.69(15)
N1 C13 C14 111.15(14)
N2 C14 C13 110.89(14)

loop_
_geom_bond_atom_site_label_1
_geom_bond_atom_site_label_2
_geom_bond_distance
Zn O4 2.0961(11)
Zn O1 2.1027(10)
Zn O2 2.1121(11)
Zn O3 2.1260(11)
Zn N2 2.1453(13)
Zn N1 2.1509(13)
F1 C1 1.3288(18)
F2 C1 1.3356(19)
F3 C1 1.3353(18)
F4 C5 1.330(2)
F5 C5 1.336(2)
F6 C5 1.3315(19)
F7 C6 1.320(2)
F8 C6 1.334(2)
F9 C6 1.331(2)
F10 C10 1.325(2)
F11 C10 1.323(2)
F12 C10 1.321(2)
O1 C2 1.2482(18)
O2 C4 1.2505(18)
O3 C7 1.2494(19)
O4 C9 1.2504(18)
N2 C15 1.482(2)
N2 C16 1.485(2)
N2 C14 1.485(2)
N1 C12 1.480(2)
N1 C11 1.483(2)
N1 C13 1.484(2)
C1 C2 1.537(2)
C2 C3 1.394(2)
C3 C4 1.394(2)
C4 C5 1.537(2)
C6 C7 1.540(2)
C7 C8 1.394(2)
C8 C9 1.390(2)
C9 C10 1.538(2)
C13 C14 1.520(3)
